data_2235741
loop_
_publ_author_name
'Li, Yi'
'Liu, Yuan-Yuan'
'Xiong, Xiao-Hui'
'Wei, Ping'

_publ_section_title
;
 2-(1,5-Diphenyl-1<i>H</i>-pyrazol-3-yloxy)-1-(2-sulfanylidene-1,3-thiazolidin-3-yl)ethanone
;
_journal_coeditor_code BQ2369
_journal_issue 8
_journal_name_full 'Acta Crystallographica Section E'
_journal_page_first o2419
_journal_paper_doi 10.1107/S1600536812029959
_journal_volume 68
_journal_year 2012
_chemical_formula_iupac 'C20 H17 N3 O2 S2'
_chemical_formula_moiety 'C20 H17 N3 O2 S2'
_chemical_formula_sum 'C20 H17 N3 O2 S2'
_chemical_formula_weight 395.49
_chemical_name_systematic
;
2-(1,5-Diphenyl-1<i>H</i>-pyrazol-3-yloxy)-1-(2-sulfanylidene-1,3-
thiazolidin-3-yl)ethanone
;
_space_group_IT_number 14
_symmetry_cell_setting monoclinic
_symmetry_space_group_name_Hall '-P 2ybc'
_symmetry_space_group_name_H-M 'P 1 21/c 1'
_atom_sites_solution_hydrogens geom
_atom_sites_solution_primary direct
_atom_sites_solution_secondary difmap
_audit_creation_method SHELXL-97
_cell_angle_alpha 90.00
_cell_angle_beta 97.68(3)
_cell_angle_gamma 90.00
_cell_formula_units_Z 4
_cell_length_a 12.813(3)
_cell_length_b 16.453(3)
_cell_length_c 8.9470(18)
_cell_measurement_reflns_used 25
_cell_measurement_temperature 293
_cell_measurement_theta_max 13
_cell_measurement_theta_min 9
_cell_volume 1869.2(7)
_computing_cell_refinement 'CAD-4 Software (Enraf--Nonius, 1985)'
_computing_data_collection 'CAD-4 Software (Enraf--Nonius, 1985)'
_computing_data_reduction 'XCAD4 (Harms & Wocadlo, 1995)'
_computing_molecular_graphics 'SHELXTL (Sheldrick, 2008)'
_computing_publication_material 'SHELXTL (Sheldrick, 2008)'
_computing_structure_refinement 'SHELXL97 (Sheldrick, 2008)'
_computing_structure_solution 'SHELXS97 (Sheldrick, 2008)'
_diffrn_ambient_temperature 293
_diffrn_measured_fraction_theta_full 1.000
_diffrn_measured_fraction_theta_max 1.000
_diffrn_measurement_device_type 'Enraf--Nonius CAD-4'
_diffrn_measurement_method \w/2\q
_diffrn_radiation_monochromator graphite
_diffrn_radiation_source 'fine-focus sealed tube'
_diffrn_radiation_type MoK\a
_diffrn_radiation_wavelength 0.71073
_diffrn_reflns_av_R_equivalents 0.0237
_diffrn_reflns_av_sigmaI/netI 0.0560
_diffrn_reflns_limit_h_max 15
_diffrn_reflns_limit_h_min -15
_diffrn_reflns_limit_k_max 0
_diffrn_reflns_limit_k_min -19
_diffrn_reflns_limit_l_max 10
_diffrn_reflns_limit_l_min 0
_diffrn_reflns_number 3625
_diffrn_reflns_theta_full 25.27
_diffrn_reflns_theta_max 25.27
_diffrn_reflns_theta_min 1.60
_diffrn_standards_decay_% 1
_diffrn_standards_interval_count 200
_diffrn_standards_interval_time 2
_diffrn_standards_number 3
_exptl_absorpt_coefficient_mu 0.306
_exptl_absorpt_correction_T_max 0.9701
_exptl_absorpt_correction_T_min 0.9139
_exptl_absorpt_correction_type psi-scan
_exptl_absorpt_process_details '(North <i>et al.</i>, 1968)'
_exptl_crystal_colour yellow
_exptl_crystal_density_diffrn 1.405
_exptl_crystal_density_method 'not measured'
_exptl_crystal_description needle
_exptl_crystal_F_000 824
_exptl_crystal_size_max 0.30
_exptl_crystal_size_mid 0.20
_exptl_crystal_size_min 0.10
_refine_diff_density_max 0.648
_refine_diff_density_min -0.680
_refine_ls_extinction_method none
_refine_ls_goodness_of_fit_ref 1.083
_refine_ls_hydrogen_treatment constr
_refine_ls_matrix_type full
_refine_ls_number_parameters 244
_refine_ls_number_reflns 3391
_refine_ls_number_restraints 2
_refine_ls_restrained_S_all 1.114
_refine_ls_R_factor_all 0.1083
_refine_ls_R_factor_gt 0.0676
_refine_ls_shift/su_max 0.000
_refine_ls_shift/su_mean 0.000
_refine_ls_structure_factor_coef Fsqd
_refine_ls_weighting_details 'calc w=1/[\s^2^(Fo^2^)+(0.0324P)^2^+2.7384P] where P=(Fo^2^+2Fc^2^)/3'
_refine_ls_weighting_scheme calc
_refine_ls_wR_factor_gt 0.1311
_refine_ls_wR_factor_ref 0.1485
_reflns_number_gt 2202
_reflns_number_total 3391
_reflns_threshold_expression I>2\s(I)
_cod_data_source_file bq2369.cif
_cod_data_source_block I
_cod_original_sg_symbol_H-M 'P 21/c'
_cod_database_code 2235741
_cod_database_fobs_code 2235741

loop_
_symmetry_equiv_pos_as_xyz
'x, y, z'
'-x, y+1/2, -z+1/2'
'-x, -y, -z'
'x, -y-1/2, z-1/2'

loop_
_atom_site_type_symbol
_atom_site_label
_atom_site_fract_x
_atom_site_fract_y
_atom_site_fract_z
_atom_site_U_iso_or_equiv
_atom_site_adp_type
_atom_site_calc_flag
_atom_site_refinement_flags
_atom_site_occupancy
_atom_site_symmetry_multiplicity
S S1 0.53480(10) 0.88849(7) 0.53157(15) 0.0611(4) Uani d D 1 1
S S2 0.62593(11) 0.72831(9) 0.50196(19) 0.0775(5) Uani d . 1 1
O O1 0.3356(3) 0.6778(2) 0.7213(4) 0.0675(10) Uani d . 1 1
O O2 0.4300(2) 0.53904(17) 0.6832(3) 0.0519(8) Uani d . 1 1
N N1 0.4433(3) 0.7614(2) 0.6153(4) 0.0431(8) Uani d D 1 1
N N2 0.3178(3) 0.5311(2) 0.4521(4) 0.0476(9) Uani d . 1 1
N N3 0.2289(3) 0.4864(2) 0.4065(4) 0.0434(8) Uani d . 1 1
C C1 0.4111(4) 0.9057(3) 0.5959(6) 0.0849(18) Uani d D 1 1
H H1A 0.4193 0.9439 0.6792 0.102 Uiso calc R 1 1
H H1B 0.3617 0.9284 0.5152 0.102 Uiso calc R 1 1
C C2 0.3715(4) 0.8282(3) 0.6449(5) 0.0704(15) Uani d D 1 1
H H2B 0.3019 0.8180 0.5913 0.084 Uiso calc R 1 1
H H2C 0.3660 0.8305 0.7519 0.084 Uiso calc R 1 1
C C3 0.5321(3) 0.7847(3) 0.5549(4) 0.0445(10) Uani d D 1 1
C C4 0.4130(3) 0.6833(3) 0.6580(5) 0.0462(11) Uani d . 1 1
C C5 0.4775(3) 0.6096(2) 0.6282(5) 0.0478(11) Uani d . 1 1
H H5A 0.4802 0.6042 0.5208 0.057 Uiso calc R 1 1
H H5B 0.5489 0.6155 0.6787 0.057 Uiso calc R 1 1
C C6 0.3442(3) 0.5100(2) 0.5956(5) 0.0423(10) Uani d . 1 1
C C7 0.2761(3) 0.4523(2) 0.6429(5) 0.0426(10) Uani d . 1 1
H H7A 0.2798 0.4285 0.7378 0.051 Uiso calc R 1 1
C C8 0.2024(3) 0.4379(2) 0.5198(4) 0.0384(9) Uani d . 1 1
C C9 0.1076(3) 0.3868(2) 0.5110(4) 0.0405(10) Uani d . 1 1
C C10 0.1077(4) 0.3190(3) 0.6039(5) 0.0530(12) Uani d . 1 1
H H10A 0.1695 0.3037 0.6639 0.064 Uiso calc R 1 1
C C11 0.0169(4) 0.2743(3) 0.6081(6) 0.0685(15) Uani d . 1 1
H H11A 0.0176 0.2294 0.6713 0.082 Uiso calc R 1 1
C C12 -0.0750(4) 0.2962(3) 0.5185(7) 0.0693(15) Uani d . 1 1
H H12A -0.1360 0.2660 0.5213 0.083 Uiso calc R 1 1
C C13 -0.0762(4) 0.3624(3) 0.4254(6) 0.0597(13) Uani d . 1 1
H H13A -0.1381 0.3770 0.3648 0.072 Uiso calc R 1 1
C C14 0.0137(3) 0.4070(3) 0.4214(5) 0.0492(11) Uani d . 1 1
H H14A 0.0120 0.4518 0.3576 0.059 Uiso calc R 1 1
C C15 0.1921(3) 0.4838(3) 0.2477(4) 0.0418(10) Uani d . 1 1
C C16 0.1999(4) 0.4125(3) 0.1711(5) 0.0528(12) Uani d . 1 1
H H16A 0.2262 0.3659 0.2217 0.063 Uiso calc R 1 1
C C17 0.1679(4) 0.4109(3) 0.0157(5) 0.0610(13) Uani d . 1 1
H H17A 0.1717 0.3629 -0.0382 0.073 Uiso calc R 1 1
C C18 0.1307(4) 0.4805(4) -0.0572(5) 0.0628(14) Uani d . 1 1
H H18A 0.1095 0.4795 -0.1608 0.075 Uiso calc R 1 1
C C19 0.1246(4) 0.5515(3) 0.0212(5) 0.0593(13) Uani d . 1 1
H H19A 0.1000 0.5985 -0.0295 0.071 Uiso calc R 1 1
C C20 0.1549(3) 0.5535(3) 0.1751(5) 0.0519(11) Uani d . 1 1
H H20A 0.1502 0.6015 0.2288 0.062 Uiso calc R 1 1

loop_
_atom_site_aniso_label
_atom_site_aniso_U_11
_atom_site_aniso_U_22
_atom_site_aniso_U_33
_atom_site_aniso_U_12
_atom_site_aniso_U_13
_atom_site_aniso_U_23
S1 0.0605(8) 0.0463(7) 0.0763(9) -0.0077(6) 0.0087(6) 0.0054(7)
S2 0.0616(8) 0.0618(9) 0.1185(13) 0.0057(7) 0.0472(8) 0.0103(9)
O1 0.055(2) 0.063(2) 0.090(3) -0.0044(17) 0.0316(19) 0.0053(19)
O2 0.0529(18) 0.0451(17) 0.0544(19) -0.0096(14) -0.0054(15) 0.0072(15)
N1 0.0407(19) 0.042(2) 0.048(2) 0.0003(16) 0.0080(16) -0.0015(17)
N2 0.048(2) 0.050(2) 0.044(2) -0.0088(18) 0.0075(17) 0.0045(18)
N3 0.046(2) 0.048(2) 0.0357(19) -0.0114(17) 0.0056(16) 0.0052(16)
C1 0.077(4) 0.053(3) 0.130(5) 0.006(3) 0.037(4) 0.001(3)
C2 0.067(3) 0.050(3) 0.099(4) 0.009(3) 0.031(3) -0.008(3)
C3 0.043(2) 0.048(3) 0.041(2) -0.003(2) 0.0004(19) 0.001(2)
C4 0.041(2) 0.049(3) 0.048(3) -0.006(2) 0.004(2) -0.001(2)
C5 0.043(2) 0.040(2) 0.060(3) -0.007(2) 0.004(2) 0.000(2)
C6 0.044(2) 0.034(2) 0.049(3) 0.0006(19) 0.005(2) 0.000(2)
C7 0.050(3) 0.042(2) 0.037(2) -0.001(2) 0.007(2) 0.0033(19)
C8 0.042(2) 0.037(2) 0.039(2) 0.0023(18) 0.0122(19) 0.0011(18)
C9 0.045(2) 0.041(2) 0.038(2) -0.0004(19) 0.0165(19) -0.005(2)
C10 0.055(3) 0.047(3) 0.059(3) -0.001(2) 0.015(2) 0.006(2)
C11 0.078(4) 0.050(3) 0.084(4) -0.009(3) 0.034(3) 0.012(3)
C12 0.055(3) 0.061(3) 0.096(4) -0.017(3) 0.027(3) -0.010(3)
C13 0.051(3) 0.062(3) 0.068(3) -0.004(2) 0.013(2) -0.012(3)
C14 0.050(3) 0.048(3) 0.052(3) -0.002(2) 0.017(2) -0.004(2)
C15 0.043(2) 0.050(3) 0.033(2) -0.006(2) 0.0097(18) 0.003(2)
C16 0.061(3) 0.056(3) 0.043(3) 0.005(2) 0.012(2) 0.007(2)
C17 0.064(3) 0.075(4) 0.044(3) 0.004(3) 0.010(2) -0.010(3)
C18 0.053(3) 0.099(4) 0.037(3) 0.005(3) 0.006(2) 0.008(3)
C19 0.058(3) 0.072(3) 0.049(3) 0.009(3) 0.011(2) 0.022(3)
C20 0.056(3) 0.052(3) 0.050(3) 0.002(2) 0.015(2) 0.004(2)

loop_
_atom_type_symbol
_atom_type_description
_atom_type_scat_dispersion_real
_atom_type_scat_dispersion_imag
_atom_type_scat_source
C C 0.0033 0.0016 'International Tables Vol C Tables 4.2.6.8 and 6.1.1.4'
H H 0.0000 0.0000 'International Tables Vol C Tables 4.2.6.8 and 6.1.1.4'
N N 0.0061 0.0033 'International Tables Vol C Tables 4.2.6.8 and 6.1.1.4'
O O 0.0106 0.0060 'International Tables Vol C Tables 4.2.6.8 and 6.1.1.4'
S S 0.1246 0.1234 'International Tables Vol C Tables 4.2.6.8 and 6.1.1.4'

loop_
_geom_angle_atom_site_label_1
_geom_angle_atom_site_label_2
_geom_angle_atom_site_label_3
_geom_angle
C3 S1 C1 94.9(2)
C6 O2 C5 116.1(3)
C3 N1 C4 129.3(4)
C3 N1 C2 115.3(4)
C4 N1 C2 115.4(3)
C6 N2 N3 103.9(3)
C8 N3 N2 111.8(3)
C8 N3 C15 129.3(3)
N2 N3 C15 117.4(3)
C2 C1 S1 108.6(4)
C2 C1 H1A 110.0
S1 C1 H1A 110.0
C2 C1 H1B 110.0
S1 C1 H1B 110.0
H1A C1 H1B 108.4
C1 C2 N1 110.2(4)
C1 C2 H2B 109.6
N1 C2 H2B 109.6
C1 C2 H2C 109.6
N1 C2 H2C 109.6
H2B C2 H2C 108.1
N1 C3 S2 129.2(3)
N1 C3 S1 110.9(3)
S2 C3 S1 120.0(3)
O1 C4 N1 117.9(4)
O1 C4 C5 121.6(4)
N1 C4 C5 120.4(4)
O2 C5 C4 108.8(3)
O2 C5 H5A 109.9
C4 C5 H5A 109.9
O2 C5 H5B 109.9
C4 C5 H5B 109.9
H5A C5 H5B 108.3
N2 C6 O2 123.4(4)
N2 C6 C7 112.5(4)
O2 C6 C7 124.1(4)
C8 C7 C6 105.4(4)
C8 C7 H7A 127.3
C6 C7 H7A 127.3
N3 C8 C7 106.4(3)
N3 C8 C9 125.4(4)
C7 C8 C9 128.1(4)
C10 C9 C14 117.8(4)
C10 C9 C8 119.4(4)
C14 C9 C8 122.5(4)
C11 C10 C9 120.6(5)
C11 C10 H10A 119.7
C9 C10 H10A 119.7
C12 C11 C10 120.1(5)
C12 C11 H11A 120.0
C10 C11 H11A 120.0
C13 C12 C11 120.0(5)
C13 C12 H12A 120.0
C11 C12 H12A 120.0
C12 C13 C14 120.0(5)
C12 C13 H13A 120.0
C14 C13 H13A 120.0
C13 C14 C9 121.4(4)
C13 C14 H14A 119.3
C9 C14 H14A 119.3
C16 C15 C20 121.6(4)
C16 C15 N3 118.9(4)
C20 C15 N3 119.4(4)
C15 C16 C17 118.8(4)
C15 C16 H16A 120.6
C17 C16 H16A 120.6
C18 C17 C16 119.7(5)
C18 C17 H17A 120.1
C16 C17 H17A 120.1
C19 C18 C17 120.5(4)
C19 C18 H18A 119.7
C17 C18 H18A 119.7
C18 C19 C20 120.3(5)
C18 C19 H19A 119.9
C20 C19 H19A 119.9
C15 C20 C19 119.1(5)
C15 C20 H20A 120.5
C19 C20 H20A 120.5

loop_
_geom_bond_atom_site_label_1
_geom_bond_atom_site_label_2
_geom_bond_distance
S1 C3 1.721(4)
S1 C1 1.779(5)
S2 C3 1.639(4)
O1 C4 1.209(5)
O2 C6 1.349(5)
O2 C5 1.428(5)
N1 C3 1.378(5)
N1 C4 1.409(5)
N1 C2 1.479(5)
N2 C6 1.330(5)
N2 N3 1.371(4)
N3 C8 1.369(5)
N3 C15 1.437(5)
C1 C2 1.461(7)
C1 H1A 0.9700
C1 H1B 0.9700
C2 H2B 0.9700
C2 H2C 0.9700
C4 C5 1.513(6)
C5 H5A 0.9700
C5 H5B 0.9700
C6 C7 1.393(5)
C7 C8 1.372(6)
C7 H7A 0.9300
C8 C9 1.470(5)
C9 C10 1.391(6)
C9 C14 1.395(6)
C10 C11 1.382(6)
C10 H10A 0.9300
C11 C12 1.380(7)
C11 H11A 0.9300
C12 C13 1.369(7)
C12 H12A 0.9300
C13 C14 1.371(6)
C13 H13A 0.9300
C14 H14A 0.9300
C15 C16 1.369(6)
C15 C20 1.372(6)
C16 C17 1.397(6)
C16 H16A 0.9300
C17 C18 1.371(7)
C17 H17A 0.9300
C18 C19 1.371(7)
C18 H18A 0.9300
C19 C20 1.380(6)
C19 H19A 0.9300
C20 H20A 0.9300

loop_
_geom_torsion_atom_site_label_1
_geom_torsion_atom_site_label_2
_geom_torsion_atom_site_label_3
_geom_torsion_atom_site_label_4
_geom_torsion
C6 N2 N3 C8 -0.9(4)
C6 N2 N3 C15 -168.3(4)
C3 S1 C1 C2 3.6(2)
S1 C1 C2 N1 -3.8(3)
C3 N1 C2 C1 2.3(4)
C4 N1 C2 C1 -179.9(3)
C4 N1 C3 S2 5.1(6)
C2 N1 C3 S2 -177.5(3)
C4 N1 C3 S1 -177.0(3)
C2 N1 C3 S1 0.4(3)
C1 S1 C3 N1 -2.3(3)
C1 S1 C3 S2 175.8(3)
C3 N1 C4 O1 173.6(4)
C2 N1 C4 O1 -3.8(5)
C3 N1 C4 C5 -4.9(6)
C2 N1 C4 C5 177.7(4)
C6 O2 C5 C4 77.9(4)
O1 C4 C5 O2 1.1(6)
N1 C4 C5 O2 179.6(3)
N3 N2 C6 O2 178.4(4)
N3 N2 C6 C7 0.9(5)
C5 O2 C6 N2 15.6(6)
C5 O2 C6 C7 -167.1(4)
N2 C6 C7 C8 -0.6(5)
O2 C6 C7 C8 -178.1(4)
N2 N3 C8 C7 0.5(4)
C15 N3 C8 C7 166.1(4)
N2 N3 C8 C9 175.6(4)
C15 N3 C8 C9 -18.9(6)
C6 C7 C8 N3 0.0(4)
C6 C7 C8 C9 -174.8(4)
N3 C8 C9 C10 155.4(4)
C7 C8 C9 C10 -30.7(6)
N3 C8 C9 C14 -29.9(6)
C7 C8 C9 C14 144.0(4)
C14 C9 C10 C11 -0.9(6)
C8 C9 C10 C11 174.0(4)
C9 C10 C11 C12 0.6(7)
C10 C11 C12 C13 -0.1(8)
C11 C12 C13 C14 -0.2(8)
C12 C13 C14 C9 -0.1(7)
C10 C9 C14 C13 0.7(6)
C8 C9 C14 C13 -174.1(4)
C8 N3 C15 C16 -54.4(6)
N2 N3 C15 C16 110.5(4)
C8 N3 C15 C20 128.9(5)
N2 N3 C15 C20 -66.3(5)
C20 C15 C16 C17 -0.9(7)
N3 C15 C16 C17 -177.5(4)
C15 C16 C17 C18 0.9(7)
C16 C17 C18 C19 -0.1(7)
C17 C18 C19 C20 -0.7(7)
C16 C15 C20 C19 0.1(7)
N3 C15 C20 C19 176.7(4)
C18 C19 C20 C15 0.7(7)

loop_
_cod_related_entry_id
_cod_related_entry_database
_cod_related_entry_code
1 ChemSpider 30657939
